data_7150238
loop_
_publ_author_name
'Ilioudis, Christos A.'
'Steed, Jonathan W.'

_publ_section_title
;
 Polyaza metacyclophanes as ditopic anion receptors.
;
_journal_issue 16
_journal_name_full 'Organic &amp; biomolecular chemistry'
_journal_page_first 2935
_journal_page_last 2945
_journal_paper_doi 10.1039/b506828b
_journal_volume 3
_journal_year 2005
_chemical_formula_sum 'C16 H39 Cl5 N5 O2.5'
_chemical_formula_weight 518.79
_chemical_name_common CIF
_chemical_name_systematic
;
?
;
_space_group_IT_number 2
_symmetry_cell_setting triclinic
_symmetry_space_group_name_Hall '-P 1'
_symmetry_space_group_name_H-M 'P -1'
_atom_sites_solution_hydrogens geom
_atom_sites_solution_primary direct
_atom_sites_solution_secondary difmap
_audit_creation_method SHELXL-97
_cell_angle_alpha 81.0248(41)
_cell_angle_beta 78.1161(36)
_cell_angle_gamma 87.7689(35)
_cell_formula_units_Z 4
_cell_length_a 10.5378(8)
_cell_length_b 11.8423(6)
_cell_length_c 20.8415(12)
_cell_measurement_temperature 120(2)
_cell_volume 2513.9(3)
_computing_cell_refinement 'DENZO SMN'
_computing_data_collection 'NONIUS COLLECT'
_computing_data_reduction 'DENZO SMN'
_computing_molecular_graphics 'XSeed interface to POVRay'
_computing_publication_material 'CIFTAB (Sheldrick, 1997)'
_computing_structure_refinement 'SHELXL-97 (Sheldrick, 1997)'
_computing_structure_solution 'SHELXS-97 (Sheldrick, 1990)'
_diffrn_ambient_temperature 120(2)
_diffrn_measured_fraction_theta_full 0.920
_diffrn_measured_fraction_theta_max 0.920
_diffrn_measurement_device_type 'KAPPA CCD'
_diffrn_measurement_method '2o phi frames'
_diffrn_radiation_monochromator graphite
_diffrn_radiation_source 'fine-focus sealed tube'
_diffrn_radiation_type MoK\a
_diffrn_radiation_wavelength 0.71073
_diffrn_reflns_av_R_equivalents 0.0667
_diffrn_reflns_av_sigmaI/netI 0.1627
_diffrn_reflns_limit_h_max 11
_diffrn_reflns_limit_h_min -13
_diffrn_reflns_limit_k_max 15
_diffrn_reflns_limit_k_min -15
_diffrn_reflns_limit_l_max 27
_diffrn_reflns_limit_l_min -25
_diffrn_reflns_number 22586
_diffrn_reflns_theta_full 27.51
_diffrn_reflns_theta_max 27.51
_diffrn_reflns_theta_min 2.03
_diffrn_standards_decay_% 0
_diffrn_standards_number 0
_exptl_absorpt_coefficient_mu 0.601
_exptl_absorpt_correction_type scalepack
_exptl_crystal_colour colourless
_exptl_crystal_density_diffrn 1.363
_exptl_crystal_density_method 'not measured'
_exptl_crystal_description plate
_exptl_crystal_F_000 1088
_exptl_crystal_size_max 0.4
_exptl_crystal_size_mid 0.3
_exptl_crystal_size_min 0.2
_refine_diff_density_max 1.374
_refine_diff_density_min -0.789
_refine_diff_density_rms 0.110
_refine_ls_extinction_method none
_refine_ls_goodness_of_fit_ref 1.058
_refine_ls_hydrogen_treatment mixed
_refine_ls_matrix_type full
_refine_ls_number_parameters 514
_refine_ls_number_reflns 10628
_refine_ls_number_restraints 0
_refine_ls_restrained_S_all 1.058
_refine_ls_R_factor_all 0.1771
_refine_ls_R_factor_gt 0.1078
_refine_ls_shift/su_max 0.000
_refine_ls_shift/su_mean 0.000
_refine_ls_structure_factor_coef Fsqd
_refine_ls_weighting_details 'calc w=1/[\s^2^(Fo^2^)+(0.0000P)^2^+12.7757P] where P=(Fo^2^+2Fc^2^)/3'
_refine_ls_weighting_scheme calc
_refine_ls_wR_factor_gt 0.1783
_refine_ls_wR_factor_ref 0.2058
_reflns_number_gt 6512
_reflns_number_total 10628
_reflns_threshold_expression >2sigma(I)
_cod_data_source_file b506828b.txt
_cod_data_source_block L5-5HCl-2-5H2O.CIF
_cod_original_cell_volume 2513.9(9)
_cod_original_sg_symbol_H-M P-1
_cod_database_code 7150238

loop_
_symmetry_equiv_pos_as_xyz
'x, y, z'
'-x, -y, -z'

loop_
_atom_site_label
_atom_site_type_symbol
_atom_site_fract_x
_atom_site_fract_y
_atom_site_fract_z
_atom_site_U_iso_or_equiv
_atom_site_adp_type
_atom_site_occupancy
_atom_site_symmetry_multiplicity
_atom_site_calc_flag
_atom_site_refinement_flags
_atom_site_disorder_assembly
_atom_site_disorder_group
Cl1 Cl 0.96407(13) 0.62779(11) 0.20232(7) 0.0174(3) Uani 1 1 d . . .
Cl3 Cl 1.01200(13) 0.86470(11) 0.30800(7) 0.0173(3) Uani 1 1 d . . .
Cl2 Cl 0.85626(13) 0.34599(11) 0.25887(7) 0.0174(3) Uani 1 1 d . . .
Cl5 Cl 1.30149(14) 0.68109(12) 0.32001(8) 0.0242(4) Uani 1 1 d . . .
Cl6 Cl 0.67474(15) 0.80615(12) 0.19324(8) 0.0275(4) Uani 1 1 d . . .
Cl7 Cl 1.45896(14) 1.26225(12) 0.33902(8) 0.0279(4) Uani 1 1 d . . .
Cl8 Cl 1.34656(18) 1.17233(14) 0.59290(9) 0.0380(4) Uani 1 1 d . . .
N1 N 1.1590(4) 0.4060(4) 0.1878(2) 0.0150(10) Uani 1 1 d . . .
N2 N 1.0922(5) 0.5113(4) 0.3168(2) 0.0161(10) Uani 1 1 d . . .
N7 N 1.3153(4) 0.9334(4) 0.2499(2) 0.0176(11) Uani 1 1 d . . .
N10 N 0.8239(4) 1.0875(4) 0.3173(2) 0.0159(10) Uani 1 1 d . . .
N9 N 0.8891(4) 0.9733(4) 0.1903(2) 0.0164(10) Uani 1 1 d . . .
N8 N 1.1632(5) 0.8583(4) 0.1548(2) 0.0182(11) Uani 1 1 d . . .
N5 N 0.7171(4) 0.4323(4) 0.1308(2) 0.0159(10) Uani 1 1 d . . .
N6 N 1.2661(5) 1.0690(4) 0.3704(2) 0.0175(10) Uani 1 1 d . . .
N3 N 0.8136(4) 0.6278(4) 0.3542(2) 0.0163(10) Uani 1 1 d . . .
N4 N 0.6653(4) 0.5525(4) 0.2566(2) 0.0169(10) Uani 1 1 d . . .
C30 C 0.8087(6) 1.0779(5) 0.2013(3) 0.0185(13) Uani 1 1 d . . .
H30A H 0.7465 1.0879 0.1712 0.022 Uiso 1 1 calc R . .
H30B H 0.8659 1.1455 0.1901 0.022 Uiso 1 1 calc R . .
C3 C 1.1256(5) 0.3463(4) 0.0844(3) 0.0155(12) Uani 1 1 d . . .
C21 C 0.8555(6) 1.1480(5) 0.4207(3) 0.0179(13) Uani 1 1 d . . .
C11 C 0.9159(6) 0.6014(5) 0.3952(3) 0.0187(13) Uani 1 1 d . . .
H11A H 0.8732 0.5910 0.4427 0.022 Uiso 1 1 calc R . .
H11B H 0.9742 0.6680 0.3868 0.022 Uiso 1 1 calc R . .
C9 C 1.1690(6) 0.4053(5) 0.3056(3) 0.0187(13) Uani 1 1 d . . .
H9A H 1.1093 0.3395 0.3153 0.022 Uiso 1 1 calc R . .
H9B H 1.2290 0.3918 0.3369 0.022 Uiso 1 1 calc R . .
C8 C 1.2466(5) 0.4115(5) 0.2353(3) 0.0164(12) Uani 1 1 d . . .
H8B H 1.2960 0.4837 0.2227 0.020 Uiso 1 1 calc R . .
H8A H 1.3094 0.3471 0.2329 0.020 Uiso 1 1 calc R . .
C12 C 0.7079(6) 0.5401(5) 0.3708(3) 0.0195(13) Uani 1 1 d . . .
H12A H 0.6643 0.5380 0.4179 0.023 Uiso 1 1 calc R . .
H12B H 0.7473 0.4640 0.3658 0.023 Uiso 1 1 calc R . .
C25 C 1.4128(5) 0.9675(5) 0.2865(3) 0.0190(13) Uani 1 1 d . . .
H25A H 1.4459 1.0447 0.2662 0.023 Uiso 1 1 calc R . .
H25B H 1.4870 0.9133 0.2826 0.023 Uiso 1 1 calc R . .
C26 C 1.3717(6) 0.9189(5) 0.1801(3) 0.0209(13) Uani 1 1 d . . .
H26A H 1.4064 0.8402 0.1790 0.025 Uiso 1 1 calc R . .
H26B H 1.4447 0.9725 0.1624 0.025 Uiso 1 1 calc R . .
C14 C 0.5682(5) 0.5217(5) 0.2191(3) 0.0169(12) Uani 1 1 d . . .
H14A H 0.4928 0.5743 0.2253 0.020 Uiso 1 1 calc R . .
H14B H 0.5370 0.4431 0.2371 0.020 Uiso 1 1 calc R . .
C2 C 1.1502(6) 0.2619(5) 0.0434(3) 0.0202(13) Uani 1 1 d . . .
H2 H 1.2292 0.2198 0.0403 0.024 Uiso 1 1 calc R . .
C1 C 1.0600(6) 0.2394(5) 0.0074(3) 0.0253(14) Uani 1 1 d . . .
H1 H 1.0785 0.1827 -0.0208 0.030 Uiso 1 1 calc R . .
C23 C 1.1981(6) 1.0630(5) 0.4414(3) 0.0205(13) Uani 1 1 d . . .
H23A H 1.2537 1.0977 0.4659 0.025 Uiso 1 1 calc R . .
H23B H 1.1850 0.9818 0.4616 0.025 Uiso 1 1 calc R . .
C13 C 0.6069(6) 0.5634(5) 0.3277(3) 0.0203(13) Uani 1 1 d . . .
H13A H 0.5349 0.5084 0.3446 0.024 Uiso 1 1 calc R . .
H13B H 0.5709 0.6414 0.3301 0.024 Uiso 1 1 calc R . .
C22 C 0.8251(6) 1.2284(5) 0.4637(3) 0.0220(14) Uani 1 1 d . . .
H22A H 0.7434 1.2664 0.4677 0.026 Uiso 1 1 calc R . .
C20 C 0.9778(6) 1.0949(5) 0.4147(3) 0.0159(12) Uani 1 1 d . . .
H20 H 0.9988 1.0381 0.3866 0.019 Uiso 1 1 calc R . .
C15 C 0.6257(6) 0.5287(5) 0.1459(3) 0.0196(13) Uani 1 1 d . . .
H15A H 0.5547 0.5283 0.1214 0.024 Uiso 1 1 calc R . .
H15B H 0.6725 0.6020 0.1301 0.024 Uiso 1 1 calc R . .
C29 C 0.9830(5) 0.9914(5) 0.1253(3) 0.0171(12) Uani 1 1 d . . .
H29A H 1.0415 1.0551 0.1248 0.021 Uiso 1 1 calc R . .
H29B H 0.9346 1.0136 0.0892 0.021 Uiso 1 1 calc R . .
C4 C 1.0096(6) 0.4069(5) 0.0877(3) 0.0172(12) Uani 1 1 d . . .
H4 H 0.9930 0.4664 0.1141 0.021 Uiso 1 1 calc R . .
C7 C 1.2238(6) 0.3696(5) 0.1237(3) 0.0193(13) Uani 1 1 d . . .
H7A H 1.2760 0.2997 0.1325 0.023 Uiso 1 1 calc R . .
H7B H 1.2833 0.4305 0.0976 0.023 Uiso 1 1 calc R . .
C17 C 0.9125(7) 1.2535(5) 0.5006(3) 0.0267(15) Uani 1 1 d . . .
H17 H 0.8886 1.3052 0.5317 0.032 Uiso 1 1 calc R . .
C10 C 0.9973(6) 0.4957(4) 0.3815(3) 0.0169(12) Uani 1 1 d . . .
H10B H 1.0453 0.4735 0.4178 0.020 Uiso 1 1 calc R . .
H33B H 0.9386 0.4321 0.3822 0.020 Uiso 1 1 calc R . .
C32 C 0.7572(6) 1.1173(5) 0.3835(3) 0.0212(13) Uani 1 1 d . . .
H32A H 0.6973 1.1826 0.3770 0.025 Uiso 1 1 calc R . .
H32B H 0.7056 1.0513 0.4096 0.025 Uiso 1 1 calc R . .
C24 C 1.3537(6) 0.9679(5) 0.3587(3) 0.0198(13) Uani 1 1 d . . .
H24A H 1.3035 0.8968 0.3761 0.024 Uiso 1 1 calc R . .
H24B H 1.4241 0.9681 0.3836 0.024 Uiso 1 1 calc R . .
C27 C 1.2722(6) 0.9406(5) 0.1362(3) 0.0210(13) Uani 1 1 d . . .
H27A H 1.2365 1.0189 0.1382 0.025 Uiso 1 1 calc R . .
H27B H 1.3162 0.9371 0.0897 0.025 Uiso 1 1 calc R . .
C28 C 1.0631(5) 0.8861(5) 0.1124(3) 0.0167(12) Uani 1 1 d . . .
H28A H 1.0042 0.8201 0.1199 0.020 Uiso 1 1 calc R . .
H28B H 1.1077 0.8966 0.0652 0.020 Uiso 1 1 calc R . .
C31 C 0.7345(6) 1.0720(5) 0.2722(3) 0.0206(13) Uani 1 1 d . . .
H31A H 0.6669 1.1325 0.2745 0.025 Uiso 1 1 calc R . .
H31B H 0.6911 0.9971 0.2867 0.025 Uiso 1 1 calc R . .
C16 C 0.7917(6) 0.4496(5) 0.0597(3) 0.0235(14) Uani 1 1 d . . .
H16A H 0.7378 0.4252 0.0307 0.028 Uiso 1 1 calc R . .
H16B H 0.8109 0.5319 0.0450 0.028 Uiso 1 1 calc R . .
C18 C 1.0364(6) 1.2030(5) 0.4924(3) 0.0254(14) Uani 1 1 d . . .
H18 H 1.0976 1.2229 0.5163 0.030 Uiso 1 1 calc R . .
C19 C 1.0690(6) 1.1235(5) 0.4488(3) 0.0182(13) Uani 1 1 d . . .
C5 C 0.9171(6) 0.3822(5) 0.0529(3) 0.0197(13) Uani 1 1 d . . .
C6 C 0.9432(6) 0.2982(5) 0.0121(3) 0.0246(14) Uani 1 1 d . . .
H6 H 0.8815 0.2815 -0.0124 0.030 Uiso 1 1 calc R . .
Cl4 Cl 0.12796(13) 0.14219(11) 0.24320(7) 0.0169(3) Uani 1 1 d . . .
Cl9 Cl 0.30986(17) 0.64874(14) 0.11061(8) 0.0350(4) Uani 1 1 d . . .
Cl10 Cl 0.54579(16) 0.22511(13) 0.14251(9) 0.0366(4) Uani 1 1 d . . .
O5 O 1.2585(5) 0.4935(5) 0.4553(2) 0.0459(14) Uani 1 1 d . . .
O2 O 1.2558(5) 0.9318(5) -0.0359(2) 0.0526(15) Uani 1 1 d . . .
O1 O 1.4804(5) 1.3533(4) 0.4672(3) 0.0505(14) Uani 1 1 d . . .
O4 O 0.5410(6) 0.6957(6) -0.0042(3) 0.0624(17) Uani 1 1 d . . .
O3 O 0.5966(6) 0.8786(5) 0.0543(3) 0.0727(19) Uani 1 1 d . . .
H201 H 1.2641 1.0153 -0.0411 0.087 Uiso 1 1 d R . .
H501 H 1.2385 0.4104 0.4619 0.087 Uiso 1 1 d R . .
H92 H 0.8402 0.9177 0.1920 0.087 Uiso 1 1 d R . .
H71 H 1.2625 0.9869 0.2490 0.087 Uiso 1 1 d R . .
H82 H 1.1910 0.7968 0.1482 0.087 Uiso 1 1 d R . .
H21 H 1.0523 0.5368 0.2861 0.087 Uiso 1 1 d R . .
H102 H 0.8731 1.0331 0.3204 0.087 Uiso 1 1 d R . .
H11 H 1.1231 0.4691 0.1794 0.087 Uiso 1 1 d R . .
H101 H 0.8899 1.1276 0.2976 0.087 Uiso 1 1 d R . .
H61 H 1.3328 1.1350 0.3581 0.087 Uiso 1 1 d R . .
H42 H 0.6961 0.6223 0.2389 0.087 Uiso 1 1 d R . .
H81 H 1.1162 0.8567 0.1930 0.087 Uiso 1 1 d R . .
H52 H 0.6763 0.3650 0.1370 0.087 Uiso 1 1 d R . .
H41 H 0.7377 0.4867 0.2596 0.087 Uiso 1 1 d R . .
H51 H 0.7675 0.4214 0.1577 0.087 Uiso 1 1 d R . .
H91 H 0.9325 0.9409 0.2232 0.087 Uiso 1 1 d R . .
H22 H 1.1632 0.5775 0.3102 0.087 Uiso 1 1 d R . .
H62 H 1.2106 1.0855 0.3444 0.087 Uiso 1 1 d R . .
H32 H 0.7775 0.6937 0.3556 0.087 Uiso 1 1 d R . .
H31 H 0.8394 0.6379 0.3082 0.087 Uiso 1 1 d R . .
H72 H 1.2995 0.8701 0.2805 0.087 Uiso 1 1 d R . .
H12 H 1.0974 0.3581 0.2112 0.087 Uiso 1 1 d R . .
H502 H 1.3583 0.4866 0.4465 0.087 Uiso 1 1 d R . .
H301 H 0.5855 0.8061 0.0391 0.087 Uiso 1 1 d R . .

loop_
_atom_site_aniso_label
_atom_site_aniso_U_11
_atom_site_aniso_U_22
_atom_site_aniso_U_33
_atom_site_aniso_U_23
_atom_site_aniso_U_13
_atom_site_aniso_U_12
Cl1 0.0179(7) 0.0130(6) 0.0216(7) 0.0006(6) -0.0076(6) 0.0015(5)
Cl3 0.0196(7) 0.0118(6) 0.0215(7) -0.0012(5) -0.0077(6) 0.0024(5)
Cl2 0.0163(7) 0.0116(6) 0.0235(7) -0.0003(6) -0.0042(6) 0.0025(5)
Cl5 0.0202(8) 0.0153(7) 0.0392(9) -0.0031(6) -0.0120(7) 0.0011(6)
Cl6 0.0201(8) 0.0149(7) 0.0512(10) -0.0053(7) -0.0158(7) 0.0029(6)
Cl7 0.0189(8) 0.0209(7) 0.0425(9) 0.0033(7) -0.0089(7) 0.0003(6)
Cl8 0.0466(11) 0.0246(8) 0.0446(10) -0.0123(8) -0.0111(9) 0.0153(7)
N1 0.018(3) 0.015(2) 0.015(2) -0.0046(19) -0.007(2) -0.0014(19)
N2 0.021(3) 0.013(2) 0.016(2) -0.0003(19) -0.007(2) 0.0027(19)
N7 0.015(3) 0.017(2) 0.022(3) -0.003(2) -0.009(2) 0.0030(19)
N10 0.016(3) 0.017(2) 0.018(2) -0.006(2) -0.008(2) 0.0029(19)
N9 0.015(3) 0.014(2) 0.021(2) -0.004(2) -0.007(2) 0.0030(19)
N8 0.019(3) 0.014(2) 0.023(3) -0.004(2) -0.006(2) 0.0056(19)
N5 0.018(3) 0.017(2) 0.014(2) -0.0020(19) -0.007(2) 0.0018(19)
N6 0.019(3) 0.015(2) 0.019(2) -0.003(2) -0.005(2) 0.0037(19)
N3 0.017(3) 0.009(2) 0.024(3) -0.002(2) -0.009(2) 0.0037(19)
N4 0.013(2) 0.016(2) 0.023(3) -0.005(2) -0.006(2) 0.0041(19)
C30 0.020(3) 0.018(3) 0.021(3) -0.008(2) -0.010(3) 0.010(2)
C3 0.018(3) 0.015(3) 0.015(3) -0.003(2) -0.003(2) -0.002(2)
C21 0.019(3) 0.019(3) 0.015(3) 0.002(2) -0.005(2) 0.000(2)
C11 0.025(3) 0.016(3) 0.017(3) -0.006(2) -0.006(3) 0.004(2)
C9 0.024(3) 0.017(3) 0.020(3) -0.007(2) -0.014(3) 0.007(2)
C8 0.010(3) 0.020(3) 0.023(3) -0.004(2) -0.010(2) 0.003(2)
C12 0.020(3) 0.017(3) 0.022(3) -0.004(2) -0.004(3) 0.001(2)
C25 0.014(3) 0.022(3) 0.024(3) -0.005(3) -0.009(3) 0.002(2)
C26 0.017(3) 0.028(3) 0.020(3) -0.008(3) -0.005(3) 0.005(3)
C14 0.010(3) 0.018(3) 0.026(3) -0.008(2) -0.008(2) 0.000(2)
C2 0.025(3) 0.017(3) 0.019(3) -0.003(2) -0.005(3) 0.006(2)
C1 0.037(4) 0.023(3) 0.021(3) -0.010(3) -0.014(3) 0.003(3)
C23 0.025(3) 0.024(3) 0.013(3) -0.003(2) -0.005(3) 0.003(3)
C13 0.018(3) 0.026(3) 0.018(3) -0.005(3) -0.004(3) 0.006(2)
C22 0.025(3) 0.015(3) 0.027(3) -0.003(3) -0.006(3) 0.004(2)
C20 0.022(3) 0.014(3) 0.013(3) -0.006(2) -0.004(2) -0.003(2)
C15 0.021(3) 0.018(3) 0.021(3) -0.002(2) -0.011(3) 0.002(2)
C29 0.016(3) 0.020(3) 0.018(3) -0.004(2) -0.008(2) 0.002(2)
C4 0.024(3) 0.018(3) 0.012(3) -0.006(2) -0.004(2) -0.004(2)
C7 0.017(3) 0.027(3) 0.014(3) -0.008(2) 0.001(2) -0.003(2)
C17 0.047(4) 0.018(3) 0.019(3) -0.011(3) -0.012(3) 0.006(3)
C10 0.022(3) 0.015(3) 0.017(3) -0.004(2) -0.010(3) -0.003(2)
C32 0.020(3) 0.023(3) 0.020(3) -0.007(3) -0.001(3) 0.003(2)
C24 0.023(3) 0.014(3) 0.028(3) -0.004(2) -0.016(3) 0.005(2)
C27 0.017(3) 0.027(3) 0.018(3) -0.006(3) -0.001(3) 0.005(2)
C28 0.017(3) 0.016(3) 0.020(3) -0.005(2) -0.012(2) 0.002(2)
C31 0.020(3) 0.018(3) 0.028(3) -0.011(3) -0.009(3) 0.005(2)
C16 0.028(4) 0.025(3) 0.019(3) -0.001(3) -0.012(3) 0.005(3)
C18 0.031(4) 0.023(3) 0.026(3) -0.009(3) -0.012(3) 0.003(3)
C19 0.018(3) 0.017(3) 0.017(3) 0.002(2) -0.002(2) 0.001(2)
C5 0.028(3) 0.021(3) 0.011(3) -0.001(2) -0.007(3) -0.003(3)
C6 0.036(4) 0.024(3) 0.017(3) -0.004(3) -0.012(3) -0.002(3)
Cl4 0.0161(7) 0.0123(6) 0.0219(7) -0.0004(5) -0.0053(6) 0.0027(5)
Cl9 0.0373(10) 0.0289(9) 0.0385(9) -0.0097(7) -0.0062(8) 0.0153(7)
Cl10 0.0290(9) 0.0220(8) 0.0601(12) 0.0036(8) -0.0190(8) -0.0021(7)
O5 0.030(3) 0.066(4) 0.036(3) 0.002(3) -0.002(2) 0.005(3)
O2 0.031(3) 0.094(4) 0.029(3) -0.003(3) -0.002(2) 0.000(3)
O1 0.055(4) 0.044(3) 0.051(3) 0.001(3) -0.013(3) 0.000(3)
O4 0.048(4) 0.088(5) 0.053(3) -0.016(3) -0.008(3) -0.007(3)
O3 0.078(5) 0.076(4) 0.064(4) -0.019(3) -0.003(4) -0.016(4)

loop_
_atom_type_symbol
_atom_type_description
_atom_type_scat_dispersion_real
_atom_type_scat_dispersion_imag
_atom_type_scat_source
C C 0.0033 0.0016 'International Tables Vol C Tables 4.2.6.8 and 6.1.1.4'
H H 0.0000 0.0000 'International Tables Vol C Tables 4.2.6.8 and 6.1.1.4'
N N 0.0061 0.0033 'International Tables Vol C Tables 4.2.6.8 and 6.1.1.4'
Cl Cl 0.1484 0.1585 'International Tables Vol C Tables 4.2.6.8 and 6.1.1.4'
O O 0.0106 0.0060 'International Tables Vol C Tables 4.2.6.8 and 6.1.1.4'

loop_
_geom_angle_atom_site_label_1
_geom_angle_atom_site_label_2
_geom_angle_atom_site_label_3
_geom_angle
_geom_angle_site_symmetry_1
_geom_angle_site_symmetry_3
_geom_angle_publ_flag
C7 N1 C8 114.6(4) . . ?
C9 N2 C10 112.0(4) . . ?
C26 N7 C25 113.5(4) . . ?
C31 N10 C32 114.5(4) . . ?
C30 N9 C29 111.4(4) . . ?
C27 N8 C28 112.4(4) . . ?
C15 N5 C16 112.6(4) . . ?
C23 N6 C24 112.5(4) . . ?
C12 N3 C11 113.0(4) . . ?
C14 N4 C13 113.1(4) . . ?
N9 C30 C31 112.6(4) . . ?
C4 C3 C2 118.5(5) . . ?
C4 C3 C7 121.5(5) . . ?
C2 C3 C7 119.9(5) . . ?
C22 C21 C20 118.4(5) . . ?
C22 C21 C32 120.1(5) . . ?
C20 C21 C32 121.4(5) . . ?
N3 C11 C10 114.4(5) . . ?
N2 C9 C8 112.8(4) . . ?
N1 C8 C9 110.7(4) . . ?
N3 C12 C13 113.5(5) . . ?
N7 C25 C24 111.1(5) . . ?
N7 C26 C27 112.0(5) . . ?
N4 C14 C15 111.5(5) . . ?
C1 C2 C3 120.3(6) . . ?
C2 C1 C6 120.9(6) . . ?
N6 C23 C19 112.5(4) . . ?
N4 C13 C12 111.0(5) . . ?
C17 C22 C21 120.7(6) . . ?
C19 C20 C21 121.5(5) . . ?
N5 C15 C14 112.7(4) . . ?
N9 C29 C28 112.3(4) . . ?
C3 C4 C5 121.2(5) . . ?
N1 C7 C3 110.9(5) . . ?
C22 C17 C18 120.4(6) . . ?
N2 C10 C11 114.1(4) . . ?
C21 C32 N10 110.2(5) . . ?
N6 C24 C25 112.9(4) . . ?
N8 C27 C26 113.9(5) . . ?
N8 C28 C29 114.5(5) . . ?
N10 C31 C30 110.6(5) . . ?
C5 C16 N5 111.1(4) . . ?
C19 C18 C17 119.6(6) . . ?
C20 C19 C18 119.4(6) . . ?
C20 C19 C23 119.4(5) . . ?
C18 C19 C23 121.1(5) . . ?
C6 C5 C4 119.5(6) . . ?
C6 C5 C16 121.8(5) . . ?
C4 C5 C16 118.7(5) . . ?
C1 C6 C5 119.4(6) . . ?

loop_
_geom_bond_atom_site_label_1
_geom_bond_atom_site_label_2
_geom_bond_distance
_geom_bond_site_symmetry_2
_geom_bond_publ_flag
N1 C7 1.489(7) . ?
N1 C8 1.496(7) . ?
N2 C9 1.490(7) . ?
N2 C10 1.495(7) . ?
N7 C26 1.488(7) . ?
N7 C25 1.501(7) . ?
N10 C31 1.496(7) . ?
N10 C32 1.502(7) . ?
N9 C30 1.494(7) . ?
N9 C29 1.496(7) . ?
N8 C27 1.485(7) . ?
N8 C28 1.506(7) . ?
N5 C15 1.494(7) . ?
N5 C16 1.514(7) . ?
N6 C23 1.499(7) . ?
N6 C24 1.503(7) . ?
N3 C12 1.502(7) . ?
N3 C11 1.503(7) . ?
N4 C14 1.496(7) . ?
N4 C13 1.507(7) . ?
C30 C31 1.514(8) . ?
C3 C4 1.388(8) . ?
C3 C2 1.396(8) . ?
C3 C7 1.504(8) . ?
C21 C22 1.391(8) . ?
C21 C20 1.403(8) . ?
C21 C32 1.501(8) . ?
C11 C10 1.520(8) . ?
C9 C8 1.517(8) . ?
C12 C13 1.520(8) . ?
C25 C24 1.506(8) . ?
C26 C27 1.518(8) . ?
C14 C15 1.512(8) . ?
C2 C1 1.383(9) . ?
C1 C6 1.383(9) . ?
C23 C19 1.504(8) . ?
C22 C17 1.384(9) . ?
C20 C19 1.388(8) . ?
C29 C28 1.506(8) . ?
C4 C5 1.393(8) . ?
C17 C18 1.404(9) . ?
C16 C5 1.510(8) . ?
C18 C19 1.393(8) . ?
C5 C6 1.391(8) . ?

loop_
_geom_hbond_atom_site_label_D
_geom_hbond_atom_site_label_H
_geom_hbond_atom_site_label_A
_geom_hbond_distance_DH
_geom_hbond_distance_HA
_geom_hbond_distance_DA
_geom_hbond_angle_DHA
_geom_hbond_site_symmetry_A
N9 H92 Cl6 0.84 2.22 3.046(5) 165.5 .
N7 H71 Cl4 0.83 2.28 3.108(5) 176.3 1_665
N8 H82 Cl9 0.80 2.26 3.037(5) 165.2 1_655
N2 H21 Cl1 0.85 2.25 3.095(5) 171.5 .
N10 H102 Cl3 0.81 2.44 3.244(5) 168.3 .
N1 H11 Cl1 0.83 2.51 3.283(5) 155.7 .
N1 H11 Cl9 0.83 2.94 3.352(5) 112.4 1_655
N10 H101 Cl4 0.85 2.53 3.299(5) 150.4 1_665
N10 H101 Cl2 0.85 2.62 3.118(5) 118.5 1_565
N6 H61 Cl7 1.04 1.99 3.024(5) 177.3 .
N4 H42 Cl6 0.90 2.26 3.084(5) 153.1 .
N4 H42 Cl1 0.90 2.77 3.229(5) 113.2 .
N8 H81 Cl3 0.85 2.44 3.273(5) 170.5 .
N5 H52 Cl10 0.90 2.17 3.052(5) 167.4 .
N4 H41 Cl2 1.07 2.04 3.107(5) 170.5 .
N5 H51 Cl2 0.84 2.51 3.311(5) 160.7 .
N9 H91 Cl3 0.93 2.17 3.089(5) 173.2 .
N2 H22 Cl5 1.08 2.00 3.059(5) 165.8 .
N6 H62 Cl4 0.87 2.43 3.266(5) 159.6 1_665
N3 H32 Cl8 0.86 2.27 3.067(5) 153.9 2_776
N3 H31 Cl1 0.93 2.34 3.235(5) 160.7 .
N7 H72 Cl5 0.90 2.26 3.109(5) 156.5 .
N1 H12 Cl2 0.89 2.53 3.283(5) 142.4 .
N1 H12 Cl4 0.89 2.56 3.162(5) 125.1 1_655
O5 H502 O1 1.03 2.05 2.845(7) 132.1 1_545
O3 H301 O4 0.98 1.83 2.782(9) 164.4 .

loop_
_geom_torsion_atom_site_label_1
_geom_torsion_atom_site_label_2
_geom_torsion_atom_site_label_3
_geom_torsion_atom_site_label_4
_geom_torsion
_geom_torsion_site_symmetry_1
_geom_torsion_site_symmetry_2
_geom_torsion_site_symmetry_3
_geom_torsion_site_symmetry_4
_geom_torsion_publ_flag
C29 N9 C30 C31 -167.3(5) . . . . ?
C12 N3 C11 C10 67.3(6) . . . . ?
C10 N2 C9 C8 168.9(4) . . . . ?
C7 N1 C8 C9 -159.0(4) . . . . ?
N2 C9 C8 N1 -71.1(6) . . . . ?
C11 N3 C12 C13 -177.6(5) . . . . ?
C26 N7 C25 C24 -173.6(4) . . . . ?
C25 N7 C26 C27 -152.8(5) . . . . ?
C13 N4 C14 C15 171.5(4) . . . . ?
C4 C3 C2 C1 -0.4(8) . . . . ?
C7 C3 C2 C1 179.6(5) . . . . ?
C3 C2 C1 C6 -1.1(9) . . . . ?
C24 N6 C23 C19 -151.2(5) . . . . ?
C14 N4 C13 C12 154.0(5) . . . . ?
N3 C12 C13 N4 65.9(6) . . . . ?
C20 C21 C22 C17 -1.3(8) . . . . ?
C32 C21 C22 C17 176.9(5) . . . . ?
C22 C21 C20 C19 -2.0(8) . . . . ?
C32 C21 C20 C19 179.8(5) . . . . ?
C16 N5 C15 C14 -170.3(5) . . . . ?
N4 C14 C15 N5 73.6(6) . . . . ?
C30 N9 C29 C28 -178.7(4) . . . . ?
C2 C3 C4 C5 2.2(8) . . . . ?
C7 C3 C4 C5 -177.7(5) . . . . ?
C8 N1 C7 C3 169.9(4) . . . . ?
C4 C3 C7 N1 32.4(7) . . . . ?
C2 C3 C7 N1 -147.6(5) . . . . ?
C21 C22 C17 C18 3.7(9) . . . . ?
C9 N2 C10 C11 -179.7(5) . . . . ?
N3 C11 C10 N2 72.9(6) . . . . ?
C22 C21 C32 N10 148.0(5) . . . . ?
C20 C21 C32 N10 -33.8(7) . . . . ?
C31 N10 C32 C21 -171.5(4) . . . . ?
C23 N6 C24 C25 174.6(5) . . . . ?
N7 C25 C24 N6 -75.1(6) . . . . ?
C28 N8 C27 C26 177.1(5) . . . . ?
N7 C26 C27 N8 -63.8(6) . . . . ?
C27 N8 C28 C29 -70.9(6) . . . . ?
N9 C29 C28 N8 -71.6(6) . . . . ?
C32 N10 C31 C30 163.0(4) . . . . ?
N9 C30 C31 N10 73.5(6) . . . . ?
C15 N5 C16 C5 156.3(5) . . . . ?
C22 C17 C18 C19 -2.8(9) . . . . ?
C21 C20 C19 C18 2.9(8) . . . . ?
C21 C20 C19 C23 179.2(5) . . . . ?
C17 C18 C19 C20 -0.5(8) . . . . ?
C17 C18 C19 C23 -176.7(5) . . . . ?
N6 C23 C19 C20 54.2(7) . . . . ?
N6 C23 C19 C18 -129.6(6) . . . . ?
C3 C4 C5 C6 -2.6(8) . . . . ?
C3 C4 C5 C16 178.8(5) . . . . ?
N5 C16 C5 C6 119.7(6) . . . . ?
N5 C16 C5 C4 -61.7(7) . . . . ?
C2 C1 C6 C5 0.8(9) . . . . ?
C4 C5 C6 C1 1.0(8) . . . . ?
C16 C5 C6 C1 179.6(5) . . . . ?

loop_
_cod_related_entry_id
_cod_related_entry_database
_cod_related_entry_code
1 ChemSpider 30653341
